data_7702863
loop_
_publ_author_name
'Avecilla, Fernando'
'Platas-Iglesias, Carlos'
'Rodr\'iguez-Corti\~nas, Raquel'
'Guillemot, Geoffroy'
'B\"unzli, Jean-Claude G.'
'Brondino, Carlos D.'
'Geraldes, Carlos F. G. C.'
'Blas, Andr\'es de'
'Rodr\'iguez-Blas, Teresa'

_publ_section_title
;
 Structural characterisation, EPR and magnetic properties of f--f and f--d
 lanthanide(iii) phenolic cryptates
;
_journal_issue 24
_journal_name_full 'Journal of the Chemical Society, Dalton Transactions'
_journal_page_first 4658
_journal_paper_doi 10.1039/b206615g
_journal_year 2002
_chemical_formula_sum 'C41 H55 Cu Lu N10 O12'
_chemical_formula_weight 1118.46
_space_group_IT_number 15
_space_group_name_Hall '-C 2yc'
_space_group_name_H-M_alt 'C 1 2/c 1'
_symmetry_cell_setting monoclinic
_symmetry_space_group_name_H-M 'C 1 2/c 1'
_atom_sites_solution_hydrogens geom
_atom_sites_solution_primary direct
_atom_sites_solution_secondary difmap
_audit_creation_method SHELXL-97
_cell_angle_alpha 90.00
_cell_angle_beta 104.098(5)
_cell_angle_gamma 90.00
_cell_formula_units_Z 8
_cell_length_a 33.067(9)
_cell_length_b 11.035(3)
_cell_length_c 25.516(7)
_cell_measurement_temperature 173(2)
_cell_volume 9030(4)
_computing_cell_refinement 'Siemens SAINT'
_computing_data_collection 'Siemens SMART'
_computing_data_reduction 'Siemens SHELXTL'
_computing_molecular_graphics 'Siemens SHELXTL'
_computing_publication_material 'Siemens SHELXTL'
_computing_structure_refinement 'SHELXL-97 (Sheldrick, 1997)'
_computing_structure_solution 'SHELXS-97 (Sheldrick, 1990)'
_diffrn_ambient_temperature 173(2)
_diffrn_measured_fraction_theta_full 0.991
_diffrn_measured_fraction_theta_max 0.991
_diffrn_measurement_device_type 'CCD area detector'
_diffrn_measurement_method 'phi and omega scans'
_diffrn_radiation_monochromator graphite
_diffrn_radiation_source 'fine-focus sealed tube'
_diffrn_radiation_type MoK\a
_diffrn_radiation_wavelength 0.71073
_diffrn_reflns_av_R_equivalents 0.0438
_diffrn_reflns_av_sigmaI/netI 0.0454
_diffrn_reflns_limit_h_max 26
_diffrn_reflns_limit_h_min -44
_diffrn_reflns_limit_k_max 13
_diffrn_reflns_limit_k_min -14
_diffrn_reflns_limit_l_max 34
_diffrn_reflns_limit_l_min -33
_diffrn_reflns_number 31518
_diffrn_reflns_theta_full 28.41
_diffrn_reflns_theta_max 28.41
_diffrn_reflns_theta_min 1.65
_exptl_absorpt_coefficient_mu 2.717
_exptl_absorpt_correction_T_max 0.4095
_exptl_absorpt_correction_T_min 0.3436
_exptl_absorpt_correction_type multi-scan
_exptl_crystal_colour Red
_exptl_crystal_density_diffrn 1.645
_exptl_crystal_density_method 'not measured'
_exptl_crystal_description Block
_exptl_crystal_F_000 4536
_exptl_crystal_size_max 0.50
_exptl_crystal_size_mid 0.45
_exptl_crystal_size_min 0.40
_refine_diff_density_max 1.850
_refine_diff_density_min -1.986
_refine_diff_density_rms 0.132
_refine_ls_extinction_method SHELXL
_refine_ls_goodness_of_fit_ref 1.034
_refine_ls_hydrogen_treatment mixed
_refine_ls_matrix_type full
_refine_ls_number_parameters 588
_refine_ls_number_reflns 11241
_refine_ls_number_restraints 0
_refine_ls_restrained_S_all 1.034
_refine_ls_R_factor_all 0.0515
_refine_ls_R_factor_gt 0.0351
_refine_ls_shift/su_max 0.002
_refine_ls_shift/su_mean 0.000
_refine_ls_structure_factor_coef Fsqd
_refine_ls_weighting_details 'calc w=1/[\s^2^(Fo^2^)+(0.0525P)^2^+4.4599P] where P=(Fo^2^+2Fc^2^)/3'
_refine_ls_weighting_scheme calc
_refine_ls_wR_factor_gt 0.0858
_refine_ls_wR_factor_ref 0.0915
_reflns_number_gt 8942
_reflns_number_total 11241
_reflns_threshold_expression >2sigma(I)
_cod_data_source_file b206615g.txt
_cod_data_source_block compound4
_cod_depositor_comments
;
The following automatic conversions were performed:

data item '_symmetry_cell_setting' value 'Monoclinic' was changed to
'monoclinic' in accordance with the
/home/saulius/struct/COD-crude-data/automatic-downloads/DataCite-retrospective/RSC/depositions/lib/dictionaries/cif_core.dic
dictionary named 'cif_core.dic' version 2.4.2 last updated on
2011-04-26.

Automatic conversion script
Id: cif_fix_values 6909 2019-04-08 15:41:33Z antanas 
;
_cod_original_sg_symbol_H-M C2/c
_cod_database_code 7702863

loop_
_symmetry_equiv_pos_as_xyz
'x, y, z'
'-x, y, -z+1/2'
'x+1/2, y+1/2, z'
'-x+1/2, y+1/2, -z+1/2'
'-x, -y, -z'
'x, -y, z-1/2'
'-x+1/2, -y+1/2, -z'
'x+1/2, -y+1/2, z-1/2'

loop_
_atom_site_label
_atom_site_type_symbol
_atom_site_fract_x
_atom_site_fract_y
_atom_site_fract_z
_atom_site_U_iso_or_equiv
_atom_site_adp_type
_atom_site_occupancy
_atom_site_symmetry_multiplicity
_atom_site_calc_flag
_atom_site_refinement_flags
Lu1 Lu 0.142562(4) 0.174745(13) 0.440820(6) 0.01683(5) Uani 1 1 d .
Cu1 Cu 0.142900(13) 0.07033(4) 0.558853(17) 0.01867(10) Uani 1 1 d .
N1 N 0.14209(10) -0.0345(3) 0.67878(12) 0.0231(7) Uani 1 1 d .
C1 C 0.15623(12) -0.1544(3) 0.67107(15) 0.0257(8) Uani 1 1 d .
H1A H 0.1413 -0.2129 0.6890 0.031 Uiso 1 1 calc R
H1B H 0.1863 -0.1603 0.6888 0.031 Uiso 1 1 calc R
O1 O 0.00645(10) 0.1474(4) 0.37862(16) 0.0575(10) Uani 1 1 d .
N2 N 0.08563(10) 0.0409(3) 0.57782(12) 0.0226(7) Uani 1 1 d .
C2 C 0.14954(13) -0.1898(4) 0.61160(16) 0.0270(8) Uani 1 1 d .
H2A H 0.1600 -0.2732 0.6092 0.032 Uiso 1 1 calc R
H2B H 0.1193 -0.1892 0.5942 0.032 Uiso 1 1 calc R
O2 O 0.04436(12) 0.2241(4) 0.45119(15) 0.0567(10) Uani 1 1 d .
N3 N 0.16964(9) 0.1684(3) 0.62430(12) 0.0201(6) Uani 1 1 d .
O3 O 0.07357(8) 0.1609(2) 0.38975(11) 0.0279(6) Uani 1 1 d .
C3 C 0.20625(12) -0.1440(3) 0.57623(15) 0.0236(8) Uani 1 1 d .
H3 H 0.2155 -0.2192 0.5931 0.028 Uiso 1 1 calc R
O4 O 0.13991(8) 0.2557(2) 0.51805(10) 0.0227(5) Uani 1 1 d .
N4 N 0.17117(10) -0.1062(3) 0.58253(12) 0.0230(7) Uani 1 1 d .
C4 C 0.23374(11) -0.0879(3) 0.54699(14) 0.0209(7) Uani 1 1 d .
O5 O 0.19047(8) 0.0822(2) 0.51148(10) 0.0214(5) Uani 1 1 d .
N5 N 0.13690(9) -0.0044(3) 0.38536(12) 0.0214(6) Uani 1 1 d .
C5 C 0.27105(12) -0.1500(3) 0.54967(16) 0.0235(8) Uani 1 1 d .
H5 H 0.2769 -0.2198 0.5720 0.028 Uiso 1 1 calc R
O6 O 0.11469(8) 0.0285(2) 0.48390(10) 0.0211(5) Uani 1 1 d .
N6 N 0.11831(10) 0.3858(3) 0.42077(12) 0.0220(6) Uani 1 1 d .
C6 C 0.30005(11) -0.1147(3) 0.52123(16) 0.0231(8) Uani 1 1 d .
N7 N 0.21207(9) 0.2163(3) 0.43210(12) 0.0203(6) Uani 1 1 d .
C7 C 0.28978(11) -0.0143(3) 0.48769(15) 0.0230(8) Uani 1 1 d .
H7 H 0.3087 0.0110 0.4672 0.028 Uiso 1 1 calc R
N8 N 0.14389(9) 0.2352(3) 0.34298(12) 0.0215(6) Uani 1 1 d .
C8 C 0.25273(11) 0.0510(3) 0.48276(14) 0.0205(7) Uani 1 1 d .
N9 N 0.04088(11) 0.1770(3) 0.40672(16) 0.0334(8) Uani 1 1 d .
C9 C 0.22416(11) 0.0175(3) 0.51347(14) 0.0196(7) Uani 1 1 d .
C10 C 0.33985(12) -0.1865(4) 0.52804(18) 0.0283(9) Uani 1 1 d .
H10A H 0.3528 -0.1676 0.4983 0.042 Uiso 1 1 calc R
H10B H 0.3335 -0.2733 0.5277 0.042 Uiso 1 1 calc R
H10C H 0.3591 -0.1651 0.5625 0.042 Uiso 1 1 calc R
C11 C 0.24611(12) 0.1563(3) 0.44757(15) 0.0216(7) Uani 1 1 d .
H11 H 0.2692 0.1835 0.4348 0.026 Uiso 1 1 calc R
C12 C 0.21264(12) 0.3174(3) 0.39429(15) 0.0233(8) Uani 1 1 d .
H12A H 0.2416 0.3338 0.3919 0.028 Uiso 1 1 calc R
H12B H 0.2013 0.3917 0.4071 0.028 Uiso 1 1 calc R
C13 C 0.18608(12) 0.2809(4) 0.33946(15) 0.0242(8) Uani 1 1 d .
H13A H 0.1824 0.3516 0.3149 0.029 Uiso 1 1 calc R
H13B H 0.2006 0.2167 0.3240 0.029 Uiso 1 1 calc R
C14 C 0.17173(12) 0.0527(4) 0.70768(15) 0.0250(8) Uani 1 1 d .
H14A H 0.1907 0.0123 0.7388 0.030 Uiso 1 1 calc R
H14B H 0.1566 0.1174 0.7220 0.030 Uiso 1 1 calc R
C15 C 0.19755(11) 0.1097(4) 0.67160(14) 0.0228(8) Uani 1 1 d .
H15A H 0.2169 0.1706 0.6925 0.027 Uiso 1 1 calc R
H15B H 0.2143 0.0463 0.6593 0.027 Uiso 1 1 calc R
C16 C 0.15846(11) 0.2765(3) 0.63319(14) 0.0208(7) Uani 1 1 d .
H16 H 0.1698 0.3078 0.6684 0.025 Uiso 1 1 calc R
C17 C 0.13044(11) 0.3568(3) 0.59576(15) 0.0200(7) Uani 1 1 d .
C18 C 0.11149(12) 0.4513(3) 0.61770(16) 0.0237(8) Uani 1 1 d .
H18 H 0.1171 0.4589 0.6559 0.028 Uiso 1 1 calc R
C19 C 0.08475(12) 0.5348(3) 0.58568(16) 0.0247(8) Uani 1 1 d .
C20 C 0.08064(11) 0.5269(3) 0.53079(15) 0.0230(8) Uani 1 1 d .
H20 H 0.0638 0.5854 0.5082 0.028 Uiso 1 1 calc R
C21 C 0.10001(11) 0.4368(3) 0.50623(15) 0.0207(7) Uani 1 1 d .
C22 C 0.12336(11) 0.3450(3) 0.53893(15) 0.0195(7) Uani 1 1 d .
C23 C 0.06113(14) 0.6254(4) 0.61047(18) 0.0318(9) Uani 1 1 d .
H23A H 0.0525 0.6933 0.5855 0.048 Uiso 1 1 calc R
H23B H 0.0790 0.6555 0.6444 0.048 Uiso 1 1 calc R
H23C H 0.0364 0.5867 0.6178 0.048 Uiso 1 1 calc R
C24 C 0.09855(12) 0.4492(3) 0.44944(15) 0.0231(8) Uani 1 1 d .
H24 H 0.0810 0.5115 0.4308 0.028 Uiso 1 1 calc R
C25 C 0.11596(13) 0.4319(4) 0.36581(15) 0.0266(8) Uani 1 1 d .
H25A H 0.1415 0.4790 0.3659 0.032 Uiso 1 1 calc R
H25B H 0.0917 0.4870 0.3549 0.032 Uiso 1 1 calc R
C26 C 0.11168(12) 0.3300(4) 0.32519(15) 0.0251(8) Uani 1 1 d .
H26A H 0.0837 0.2930 0.3199 0.030 Uiso 1 1 calc R
H26B H 0.1141 0.3634 0.2901 0.030 Uiso 1 1 calc R
C27 C 0.09803(11) -0.0143(4) 0.67435(15) 0.0248(8) Uani 1 1 d .
H27A H 0.0943 0.0150 0.7096 0.030 Uiso 1 1 calc R
H27B H 0.0831 -0.0925 0.6664 0.030 Uiso 1 1 calc R
C28 C 0.07818(12) 0.0775(4) 0.63032(14) 0.0237(8) Uani 1 1 d .
H28A H 0.0478 0.0823 0.6274 0.028 Uiso 1 1 calc R
H28B H 0.0903 0.1588 0.6403 0.028 Uiso 1 1 calc R
C29 C 0.05697(11) -0.0264(3) 0.54892(14) 0.0222(7) Uani 1 1 d .
H29 H 0.0329 -0.0393 0.5623 0.027 Uiso 1 1 calc R
C30 C 0.05735(11) -0.0849(3) 0.49795(15) 0.0202(7) Uani 1 1 d .
C31 C 0.02697(11) -0.1733(3) 0.47896(15) 0.0231(8) Uani 1 1 d .
H31 H 0.0071 -0.1905 0.4993 0.028 Uiso 1 1 calc R
C32 C 0.02479(12) -0.2370(4) 0.43122(16) 0.0262(8) Uani 1 1 d .
C33 C 0.05338(12) -0.2066(3) 0.40121(16) 0.0240(8) Uani 1 1 d .
H33 H 0.0523 -0.2486 0.3684 0.029 Uiso 1 1 calc R
C34 C 0.08362(11) -0.1167(3) 0.41757(15) 0.0209(7) Uani 1 1 d .
C35 C 0.08633(11) -0.0554(3) 0.46724(14) 0.0187(7) Uani 1 1 d .
C36 C -0.00741(13) -0.3359(4) 0.41304(19) 0.0363(10) Uani 1 1 d .
H36A H -0.0032 -0.3998 0.4405 0.054 Uiso 1 1 calc R
H36B H -0.0044 -0.3702 0.3788 0.054 Uiso 1 1 calc R
H36C H -0.0354 -0.3017 0.4081 0.054 Uiso 1 1 calc R
C37 C 0.11047(12) -0.0911(3) 0.38142(15) 0.0231(8) Uani 1 1 d .
H37 H 0.1082 -0.1444 0.3516 0.028 Uiso 1 1 calc R
C38 C 0.15434(13) 0.0129(4) 0.33802(15) 0.0261(8) Uani 1 1 d .
H38A H 0.1485 -0.0587 0.3140 0.031 Uiso 1 1 calc R
H38B H 0.1849 0.0243 0.3496 0.031 Uiso 1 1 calc R
C39 C 0.13376(13) 0.1248(4) 0.30867(15) 0.0279(8) Uani 1 1 d .
H39A H 0.1433 0.1362 0.2751 0.033 Uiso 1 1 calc R
H39B H 0.1032 0.1131 0.2984 0.033 Uiso 1 1 calc R
N10 N 0.30949(19) -0.1399(5) 0.7084(2) 0.0594(13) Uani 1 1 d .
O7 O 0.27214(17) -0.1404(5) 0.7080(2) 0.1007(18) Uani 1 1 d .
O8 O 0.3239(2) -0.2001(6) 0.6764(2) 0.109(2) Uani 1 1 d .
O9 O 0.33356(15) -0.0779(5) 0.74208(18) 0.0812(14) Uani 1 1 d .
C1S C 0.27055(17) 0.0446(5) 0.8251(2) 0.0568(15) Uani 1 1 d .
H1S1 H 0.2476 0.0929 0.8323 0.085 Uiso 1 1 calc R
H1S2 H 0.2818 0.0848 0.7974 0.085 Uiso 1 1 calc R
H1S3 H 0.2926 0.0365 0.8584 0.085 Uiso 1 1 calc R
O1S O 0.25561(11) -0.0717(3) 0.80663(18) 0.0563(10) Uani 1 1 d .
H1S H 0.2641 -0.0898 0.7792 0.084 Uiso 1 1 calc R
C2S C 0.4348(3) -0.1765(10) 0.7602(3) 0.128(4) Uani 1 1 d .
H2S1 H 0.4411 -0.0903 0.7669 0.192 Uiso 1 1 calc R
H2S2 H 0.4608 -0.2213 0.7629 0.192 Uiso 1 1 calc R
H2S3 H 0.4207 -0.2076 0.7870 0.192 Uiso 1 1 calc R
O2S O 0.4126(3) -0.1892(11) 0.7158(4) 0.194(5) Uani 1 1 d .
H2S H 0.3887 -0.1623 0.7152 0.291 Uiso 1 1 calc R
O3S O 0.0000 0.3983(19) 0.2500 0.292(9) Uiso 1 2 d S
O4S O 0.0000 0.0086(17) 0.2500 0.253(7) Uiso 1 2 d S

loop_
_atom_site_aniso_label
_atom_site_aniso_U_11
_atom_site_aniso_U_22
_atom_site_aniso_U_33
_atom_site_aniso_U_23
_atom_site_aniso_U_13
_atom_site_aniso_U_12
Lu1 0.01749(8) 0.01962(8) 0.01421(8) 0.00013(6) 0.00549(5) -0.00190(6)
Cu1 0.0179(2) 0.0234(2) 0.0152(2) 0.00179(16) 0.00507(16) -0.00126(17)
N1 0.0223(16) 0.0249(16) 0.0224(16) 0.0017(12) 0.0061(13) 0.0000(13)
C1 0.0263(19) 0.029(2) 0.0232(19) 0.0097(15) 0.0082(16) 0.0013(16)
O1 0.0194(16) 0.083(3) 0.065(3) 0.002(2) 0.0016(16) -0.0082(17)
N2 0.0216(15) 0.0273(17) 0.0189(15) 0.0049(12) 0.0049(13) 0.0024(13)
C2 0.0261(19) 0.030(2) 0.028(2) 0.0037(16) 0.0116(16) -0.0009(16)
O2 0.053(2) 0.070(3) 0.053(2) -0.011(2) 0.0251(19) -0.006(2)
N3 0.0201(15) 0.0224(15) 0.0179(14) 0.0018(12) 0.0048(12) -0.0020(13)
O3 0.0214(13) 0.0339(16) 0.0302(15) 0.0055(12) 0.0095(12) 0.0025(12)
C3 0.0245(19) 0.0228(18) 0.0239(19) 0.0010(14) 0.0067(16) 0.0001(15)
O4 0.0269(14) 0.0228(13) 0.0192(12) -0.0035(10) 0.0072(11) 0.0052(11)
N4 0.0224(16) 0.0289(17) 0.0194(15) 0.0026(12) 0.0082(13) -0.0009(13)
C4 0.0203(18) 0.0224(18) 0.0209(18) -0.0014(14) 0.0070(14) 0.0020(15)
O5 0.0185(12) 0.0234(13) 0.0220(13) 0.0013(10) 0.0047(10) 0.0021(10)
N5 0.0227(15) 0.0245(16) 0.0186(15) -0.0001(12) 0.0081(13) 0.0000(13)
C5 0.0238(19) 0.0198(19) 0.0261(19) 0.0019(14) 0.0047(16) 0.0045(14)
O6 0.0210(13) 0.0253(13) 0.0178(12) -0.0024(10) 0.0061(10) -0.0087(11)
N6 0.0275(17) 0.0209(16) 0.0188(15) 0.0006(12) 0.0076(13) -0.0016(13)
C6 0.0161(17) 0.0235(19) 0.031(2) -0.0036(15) 0.0081(15) 0.0021(15)
N7 0.0201(15) 0.0215(15) 0.0186(15) 0.0016(12) 0.0034(12) -0.0038(13)
C7 0.0209(18) 0.028(2) 0.0214(18) -0.0025(15) 0.0071(15) -0.0025(15)
N8 0.0189(15) 0.0276(17) 0.0185(15) -0.0013(12) 0.0053(12) -0.0021(13)
C8 0.0185(17) 0.0243(19) 0.0180(17) -0.0013(14) 0.0030(14) -0.0043(14)
N9 0.0280(18) 0.0346(19) 0.040(2) -0.0006(16) 0.0127(16) 0.0015(16)
C9 0.0180(17) 0.0199(17) 0.0188(17) -0.0033(14) 0.0005(14) -0.0002(14)
C10 0.0214(18) 0.026(2) 0.039(2) -0.0038(17) 0.0108(17) 0.0009(16)
C11 0.0194(17) 0.0241(19) 0.0214(18) -0.0016(14) 0.0051(14) -0.0050(15)
C12 0.0207(18) 0.0237(19) 0.0269(19) 0.0044(15) 0.0085(15) -0.0039(15)
C13 0.0261(19) 0.0295(19) 0.0201(18) 0.0036(15) 0.0112(15) -0.0030(16)
C14 0.026(2) 0.032(2) 0.0173(17) 0.0025(15) 0.0062(15) 0.0011(16)
C15 0.0205(18) 0.028(2) 0.0184(17) 0.0012(14) 0.0016(14) -0.0024(15)
C16 0.0195(17) 0.0255(18) 0.0187(17) -0.0014(14) 0.0070(14) -0.0060(15)
C17 0.0208(17) 0.0201(17) 0.0201(17) -0.0007(13) 0.0070(14) -0.0040(14)
C18 0.0266(19) 0.0220(19) 0.0248(19) -0.0031(14) 0.0104(16) -0.0037(15)
C19 0.0258(19) 0.0193(18) 0.031(2) -0.0072(15) 0.0116(16) -0.0035(15)
C20 0.0212(18) 0.0199(18) 0.0294(19) 0.0001(15) 0.0092(16) -0.0030(15)
C21 0.0198(17) 0.0202(18) 0.0230(18) -0.0007(14) 0.0069(14) -0.0018(14)
C22 0.0181(17) 0.0187(18) 0.0224(18) -0.0033(13) 0.0060(14) -0.0025(14)
C23 0.035(2) 0.025(2) 0.041(2) -0.0045(18) 0.021(2) 0.0006(18)
C24 0.0216(18) 0.0221(19) 0.0260(19) 0.0046(15) 0.0064(15) 0.0022(15)
C25 0.030(2) 0.029(2) 0.0229(19) 0.0080(15) 0.0098(16) 0.0038(17)
C26 0.0254(19) 0.034(2) 0.0157(17) 0.0070(15) 0.0037(14) 0.0016(17)
C27 0.0217(18) 0.035(2) 0.0198(18) 0.0041(15) 0.0086(15) -0.0002(16)
C28 0.0236(18) 0.029(2) 0.0191(18) 0.0000(15) 0.0060(15) 0.0001(16)
C29 0.0198(17) 0.0264(19) 0.0213(18) 0.0078(15) 0.0071(15) 0.0036(15)
C30 0.0177(17) 0.0189(17) 0.0231(18) 0.0051(14) 0.0031(14) 0.0012(14)
C31 0.0153(16) 0.0254(18) 0.0279(19) 0.0081(16) 0.0039(14) -0.0021(15)
C32 0.0198(18) 0.024(2) 0.032(2) 0.0055(16) 0.0022(16) -0.0026(16)
C33 0.0239(19) 0.0219(18) 0.0248(19) 0.0016(14) 0.0035(15) -0.0005(15)
C34 0.0205(18) 0.0196(18) 0.0223(18) 0.0015(14) 0.0048(15) -0.0009(15)
C35 0.0157(16) 0.0200(17) 0.0202(17) 0.0032(13) 0.0040(14) -0.0016(14)
C36 0.029(2) 0.033(2) 0.042(3) 0.0029(19) 0.0003(19) -0.0115(19)
C37 0.0281(19) 0.0212(18) 0.0204(18) -0.0039(14) 0.0070(15) 0.0002(15)
C38 0.032(2) 0.032(2) 0.0183(17) -0.0069(15) 0.0138(16) -0.0042(17)
C39 0.031(2) 0.037(2) 0.0159(18) -0.0058(16) 0.0054(16) -0.0061(18)
N10 0.073(4) 0.062(3) 0.040(3) 0.008(2) 0.007(3) 0.005(3)
O7 0.061(3) 0.116(4) 0.112(5) -0.027(4) -0.005(3) -0.005(3)
O8 0.144(6) 0.116(5) 0.066(3) -0.017(3) 0.025(4) 0.020(4)
O9 0.078(3) 0.105(4) 0.052(3) -0.005(3) 0.000(2) -0.019(3)
C1S 0.041(3) 0.053(3) 0.071(4) -0.002(3) 0.004(3) -0.001(3)
O1S 0.038(2) 0.047(2) 0.082(3) 0.010(2) 0.0114(19) -0.0004(17)
C2S 0.103(7) 0.228(14) 0.046(4) -0.008(6) 0.006(5) -0.018(7)
O2S 0.154(8) 0.255(11) 0.159(8) -0.085(7) 0.008(6) 0.086(8)

loop_
_atom_type_symbol
_atom_type_description
_atom_type_scat_dispersion_real
_atom_type_scat_dispersion_imag
_atom_type_scat_source
C C 0.0033 0.0016 'International Tables Vol C Tables 4.2.6.8 and 6.1.1.4'
H H 0.0000 0.0000 'International Tables Vol C Tables 4.2.6.8 and 6.1.1.4'
N N 0.0061 0.0033 'International Tables Vol C Tables 4.2.6.8 and 6.1.1.4'
O O 0.0106 0.0060 'International Tables Vol C Tables 4.2.6.8 and 6.1.1.4'
Cu Cu 0.3201 1.2651 'International Tables Vol C Tables 4.2.6.8 and 6.1.1.4'
Lu Lu -0.4720 5.8584 'International Tables Vol C Tables 4.2.6.8 and 6.1.1.4'

loop_
_geom_angle_atom_site_label_1
_geom_angle_atom_site_label_2
_geom_angle_atom_site_label_3
_geom_angle
O4 Lu1 O6 75.15(9)
O4 Lu1 O5 69.50(9)
O6 Lu1 O5 65.98(9)
O4 Lu1 O3 106.33(10)
O6 Lu1 O3 76.55(9)
O5 Lu1 O3 142.21(9)
O4 Lu1 N7 104.75(10)
O6 Lu1 N7 133.60(10)
O5 Lu1 N7 70.72(9)
O3 Lu1 N7 141.66(10)
O4 Lu1 N5 148.20(10)
O6 Lu1 N5 73.67(10)
O5 Lu1 N5 92.05(10)
O3 Lu1 N5 72.17(10)
N7 Lu1 N5 92.37(10)
O4 Lu1 N6 73.72(10)
O6 Lu1 N6 128.27(10)
O5 Lu1 N6 134.28(9)
O3 Lu1 N6 73.97(10)
N7 Lu1 N6 94.03(10)
N5 Lu1 N6 132.45(10)
O4 Lu1 N8 140.93(10)
O6 Lu1 N8 138.81(9)
O5 Lu1 N8 133.68(9)
O3 Lu1 N8 73.96(9)
N7 Lu1 N8 67.77(10)
N5 Lu1 N8 70.34(10)
N6 Lu1 N8 68.88(10)
O4 Lu1 Cu1 45.16(7)
O6 Lu1 Cu1 37.13(6)
O5 Lu1 Cu1 43.28(6)
O3 Lu1 Cu1 106.14(7)
N7 Lu1 Cu1 111.63(7)
N5 Lu1 Cu1 103.73(7)
N6 Lu1 Cu1 117.18(7)
N8 Lu1 Cu1 173.85(7)
O6 Cu1 N3 160.80(12)
O6 Cu1 N2 86.95(11)
N3 Cu1 N2 97.55(12)
O6 Cu1 N4 97.43(11)
N3 Cu1 N4 100.31(12)
N2 Cu1 N4 98.54(12)
O6 Cu1 O5 73.40(10)
N3 Cu1 O5 101.26(11)
N2 Cu1 O5 160.34(11)
N4 Cu1 O5 83.71(10)
O6 Cu1 O4 79.02(10)
N3 Cu1 O4 81.84(11)
N2 Cu1 O4 107.64(11)
N4 Cu1 O4 153.27(10)
O5 Cu1 O4 69.83(9)
O6 Cu1 Lu1 44.16(7)
N3 Cu1 Lu1 119.07(9)
N2 Cu1 Lu1 118.34(8)
N4 Cu1 Lu1 118.81(8)
O5 Cu1 Lu1 46.21(6)
O4 Cu1 Lu1 42.65(6)
C1 N1 C14 118.9(3)
C1 N1 C27 119.1(3)
C14 N1 C27 118.8(3)
N1 C1 C2 113.5(3)
C29 N2 C28 114.6(3)
C29 N2 Cu1 122.6(3)
C28 N2 Cu1 121.9(2)
N4 C2 C1 111.6(3)
C16 N3 C15 114.3(3)
C16 N3 Cu1 124.1(3)
C15 N3 Cu1 120.3(2)
N9 O3 Lu1 126.6(2)
N4 C3 C4 128.9(4)
C22 O4 Lu1 142.3(2)
C22 O4 Cu1 117.8(2)
Lu1 O4 Cu1 92.19(9)
C3 N4 C2 115.2(3)
C3 N4 Cu1 126.6(3)
C2 N4 Cu1 118.1(2)
C5 C4 C9 119.4(3)
C5 C4 C3 115.0(3)
C9 C4 C3 125.4(3)
C9 O5 Cu1 131.0(2)
C9 O5 Lu1 132.8(2)
Cu1 O5 Lu1 90.51(9)
C37 N5 C38 115.4(3)
C37 N5 Lu1 127.7(2)
C38 N5 Lu1 112.6(2)
C6 C5 C4 123.3(3)
C35 O6 Cu1 127.8(2)
C35 O6 Lu1 133.4(2)
Cu1 O6 Lu1 98.71(10)
C24 N6 C25 115.6(3)
C24 N6 Lu1 124.9(2)
C25 N6 Lu1 117.4(2)
C7 C6 C5 116.6(3)
C7 C6 C10 124.3(3)
C5 C6 C10 119.0(3)
C11 N7 C12 116.1(3)
C11 N7 Lu1 131.3(2)
C12 N7 Lu1 111.6(2)
C6 C7 C8 122.9(3)
C26 N8 C39 110.8(3)
C26 N8 C13 110.6(3)
C39 N8 C13 108.5(3)
C26 N8 Lu1 107.3(2)
C39 N8 Lu1 107.5(2)
C13 N8 Lu1 112.1(2)
C7 C8 C9 120.2(3)
C7 C8 C11 117.7(3)
C9 C8 C11 122.1(3)
O2 N9 O1 121.0(4)
O2 N9 O3 118.5(4)
O1 N9 O3 120.4(4)
O5 C9 C8 120.7(3)
O5 C9 C4 121.8(3)
C8 C9 C4 117.5(3)
N7 C11 C8 126.3(3)
N7 C12 C13 107.8(3)
N8 C13 C12 111.8(3)
N1 C14 C15 112.0(3)
N3 C15 C14 110.0(3)
N3 C16 C17 127.8(3)
C18 C17 C22 119.9(3)
C18 C17 C16 117.7(3)
C22 C17 C16 122.3(3)
C19 C18 C17 122.6(4)
C20 C19 C18 116.4(3)
C20 C19 C23 122.6(4)
C18 C19 C23 120.9(4)
C19 C20 C21 123.6(4)
C20 C21 C22 119.0(3)
C20 C21 C24 118.1(3)
C22 C21 C24 122.6(3)
O4 C22 C21 121.6(3)
O4 C22 C17 120.5(3)
C21 C22 C17 117.9(3)
N6 C24 C21 128.0(3)
N6 C25 C26 111.7(3)
N8 C26 C25 112.0(3)
N1 C27 C28 113.6(3)
N2 C28 C27 110.3(3)
N2 C29 C30 127.1(3)
C31 C30 C35 119.6(3)
C31 C30 C29 117.2(3)
C35 C30 C29 123.2(3)
C32 C31 C30 122.3(3)
C31 C32 C33 117.5(3)
C31 C32 C36 120.9(4)
C33 C32 C36 121.6(4)
C32 C33 C34 122.5(4)
C33 C34 C35 119.3(3)
C33 C34 C37 116.8(3)
C35 C34 C37 123.9(3)
O6 C35 C30 120.6(3)
O6 C35 C34 120.7(3)
C30 C35 C34 118.7(3)
N5 C37 C34 127.2(3)
N5 C38 C39 107.0(3)
N8 C39 C38 111.5(3)
O9 N10 O7 119.2(6)
O9 N10 O8 118.2(6)
O7 N10 O8 122.6(6)

loop_
_geom_bond_atom_site_label_1
_geom_bond_atom_site_label_2
_geom_bond_distance
Lu1 O4 2.185(2)
Lu1 O6 2.271(2)
Lu1 O5 2.326(2)
Lu1 O3 2.341(3)
Lu1 N7 2.406(3)
Lu1 N5 2.412(3)
Lu1 N6 2.476(3)
Lu1 N8 2.595(3)
Lu1 Cu1 3.2221(9)
Cu1 O6 1.968(2)
Cu1 N3 2.006(3)
Cu1 N2 2.091(3)
Cu1 N4 2.182(3)
Cu1 O5 2.209(3)
Cu1 O4 2.286(3)
N1 C1 1.433(5)
N1 C14 1.442(5)
N1 C27 1.451(5)
C1 C2 1.530(5)
O1 N9 1.233(5)
N2 C29 1.286(5)
N2 C28 1.476(5)
C2 N4 1.473(5)
O2 N9 1.228(5)
N3 C16 1.285(5)
N3 C15 1.478(5)
O3 N9 1.271(4)
C3 N4 1.279(5)
C3 C4 1.448(5)
O4 C22 1.302(4)
C4 C5 1.398(5)
C4 C9 1.433(5)
O5 C9 1.314(4)
N5 C37 1.282(5)
N5 C38 1.472(4)
C5 C6 1.392(5)
O6 C35 1.313(4)
N6 C24 1.298(5)
N6 C25 1.476(5)
C6 C7 1.390(5)
C6 C10 1.509(5)
N7 C11 1.282(5)
N7 C12 1.478(5)
C7 C8 1.400(5)
N8 C26 1.483(5)
N8 C39 1.490(5)
N8 C13 1.507(5)
C8 C9 1.416(5)
C8 C11 1.453(5)
C12 C13 1.514(5)
C14 C15 1.535(5)
C16 C17 1.458(5)
C17 C18 1.402(5)
C17 C22 1.417(5)
C18 C19 1.395(5)
C19 C20 1.377(5)
C19 C23 1.501(5)
C20 C21 1.410(5)
C21 C22 1.416(5)
C21 C24 1.445(5)
C25 C26 1.513(5)
C27 C28 1.537(5)
C29 C30 1.455(5)
C30 C31 1.399(5)
C30 C35 1.416(5)
C31 C32 1.393(6)
C32 C33 1.395(5)
C32 C36 1.516(5)
C33 C34 1.398(5)
C34 C35 1.420(5)
C34 C37 1.456(5)
C38 C39 1.517(6)
N10 O9 1.227(6)
N10 O7 1.232(7)
N10 O8 1.236(7)
C1S O1S 1.413(6)
C2S O2S 1.197(10)

loop_
_geom_torsion_atom_site_label_1
_geom_torsion_atom_site_label_2
_geom_torsion_atom_site_label_3
_geom_torsion_atom_site_label_4
_geom_torsion
O4 Lu1 Cu1 O6 135.61(15)
O5 Lu1 Cu1 O6 -114.78(14)
O3 Lu1 Cu1 O6 38.44(13)
N7 Lu1 Cu1 O6 -134.85(14)
N5 Lu1 Cu1 O6 -36.65(13)
N6 Lu1 Cu1 O6 118.38(14)
N8 Lu1 Cu1 O6 -51.7(6)
O4 Lu1 Cu1 N3 -32.51(14)
O6 Lu1 Cu1 N3 -168.12(15)
O5 Lu1 Cu1 N3 77.10(14)
O3 Lu1 Cu1 N3 -129.69(12)
N7 Lu1 Cu1 N3 57.03(13)
N5 Lu1 Cu1 N3 155.23(13)
N6 Lu1 Cu1 N3 -49.74(13)
N8 Lu1 Cu1 N3 140.2(6)
O4 Lu1 Cu1 N2 85.57(14)
O6 Lu1 Cu1 N2 -50.04(15)
O5 Lu1 Cu1 N2 -164.82(14)
O3 Lu1 Cu1 N2 -11.61(12)
N7 Lu1 Cu1 N2 175.11(13)
N5 Lu1 Cu1 N2 -86.69(13)
N6 Lu1 Cu1 N2 68.34(13)
N8 Lu1 Cu1 N2 -101.7(6)
O4 Lu1 Cu1 N4 -155.15(14)
O6 Lu1 Cu1 N4 69.24(15)
O5 Lu1 Cu1 N4 -45.54(13)
O3 Lu1 Cu1 N4 107.68(12)
N7 Lu1 Cu1 N4 -65.61(13)
N5 Lu1 Cu1 N4 32.59(12)
N6 Lu1 Cu1 N4 -172.38(13)
N8 Lu1 Cu1 N4 17.6(6)
O4 Lu1 Cu1 O5 -109.61(13)
O6 Lu1 Cu1 O5 114.78(14)
O3 Lu1 Cu1 O5 153.21(11)
N7 Lu1 Cu1 O5 -20.07(12)
N5 Lu1 Cu1 O5 78.13(12)
N6 Lu1 Cu1 O5 -126.84(12)
N8 Lu1 Cu1 O5 63.1(6)
O6 Lu1 Cu1 O4 -135.61(15)
O5 Lu1 Cu1 O4 109.61(13)
O3 Lu1 Cu1 O4 -97.17(12)
N7 Lu1 Cu1 O4 89.54(13)
N5 Lu1 Cu1 O4 -172.26(12)
N6 Lu1 Cu1 O4 -17.23(13)
N8 Lu1 Cu1 O4 172.7(6)
C14 N1 C1 C2 -120.0(4)
C27 N1 C1 C2 80.5(4)
O6 Cu1 N2 C29 23.2(3)
N3 Cu1 N2 C29 -175.6(3)
N4 Cu1 N2 C29 -73.9(3)
O5 Cu1 N2 C29 21.3(5)
O4 Cu1 N2 C29 100.6(3)
Lu1 Cu1 N2 C29 55.5(3)
O6 Cu1 N2 C28 -168.2(3)
N3 Cu1 N2 C28 -6.9(3)
N4 Cu1 N2 C28 94.8(3)
O5 Cu1 N2 C28 -170.0(3)
O4 Cu1 N2 C28 -90.7(3)
Lu1 Cu1 N2 C28 -135.9(2)
N1 C1 C2 N4 58.8(4)
O6 Cu1 N3 C16 33.0(5)
N2 Cu1 N3 C16 -69.6(3)
N4 Cu1 N3 C16 -169.8(3)
O5 Cu1 N3 C16 104.7(3)
O4 Cu1 N3 C16 37.2(3)
Lu1 Cu1 N3 C16 58.8(3)
O6 Cu1 N3 C15 -160.9(3)
N2 Cu1 N3 C15 96.5(3)
N4 Cu1 N3 C15 -3.6(3)
O5 Cu1 N3 C15 -89.2(3)
O4 Cu1 N3 C15 -156.6(3)
Lu1 Cu1 N3 C15 -135.0(2)
O4 Lu1 O3 N9 -11.2(3)
O6 Lu1 O3 N9 58.7(3)
O5 Lu1 O3 N9 66.2(3)
N7 Lu1 O3 N9 -154.1(3)
N5 Lu1 O3 N9 135.5(3)
N6 Lu1 O3 N9 -78.3(3)
N8 Lu1 O3 N9 -150.4(3)
Cu1 Lu1 O3 N9 36.0(3)
O6 Lu1 O4 C22 -118.5(4)
O5 Lu1 O4 C22 172.0(4)
O3 Lu1 O4 C22 -47.7(4)
N7 Lu1 O4 C22 109.6(4)
N5 Lu1 O4 C22 -130.0(4)
N6 Lu1 O4 C22 19.7(4)
N8 Lu1 O4 C22 36.8(4)
Cu1 Lu1 O4 C22 -144.4(4)
O6 Lu1 O4 Cu1 25.90(9)
O5 Lu1 O4 Cu1 -43.58(8)
O3 Lu1 O4 Cu1 96.73(10)
N7 Lu1 O4 Cu1 -106.00(10)
N5 Lu1 O4 Cu1 14.4(2)
N6 Lu1 O4 Cu1 164.07(12)
N8 Lu1 O4 Cu1 -178.77(10)
O6 Cu1 O4 C22 126.5(3)
N3 Cu1 O4 C22 -52.0(3)
N2 Cu1 O4 C22 43.3(3)
N4 Cu1 O4 C22 -148.8(3)
O5 Cu1 O4 C22 -157.3(3)
Lu1 Cu1 O4 C22 156.3(3)
O6 Cu1 O4 Lu1 -29.76(10)
N3 Cu1 O4 Lu1 151.67(12)
N2 Cu1 O4 Lu1 -112.95(11)
N4 Cu1 O4 Lu1 54.9(3)
O5 Cu1 O4 Lu1 46.42(9)
C4 C3 N4 C2 175.8(4)
C4 C3 N4 Cu1 -7.9(6)
C1 C2 N4 C3 99.2(4)
C1 C2 N4 Cu1 -77.4(4)
O6 Cu1 N4 C3 86.7(3)
N3 Cu1 N4 C3 -85.9(3)
N2 Cu1 N4 C3 174.7(3)
O5 Cu1 N4 C3 14.4(3)
O4 Cu1 N4 C3 6.4(5)
Lu1 Cu1 N4 C3 45.6(3)
O6 Cu1 N4 C2 -97.1(3)
N3 Cu1 N4 C2 90.3(3)
N2 Cu1 N4 C2 -9.1(3)
O5 Cu1 N4 C2 -169.4(3)
O4 Cu1 N4 C2 -177.4(2)
Lu1 Cu1 N4 C2 -138.2(2)
N4 C3 C4 C5 177.3(4)
N4 C3 C4 C9 -7.6(7)
O6 Cu1 O5 C9 -114.0(3)
N3 Cu1 O5 C9 85.0(3)
N2 Cu1 O5 C9 -112.1(4)
N4 Cu1 O5 C9 -14.3(3)
O4 Cu1 O5 C9 161.8(3)
Lu1 Cu1 O5 C9 -155.3(3)
O6 Cu1 O5 Lu1 41.30(9)
N3 Cu1 O5 Lu1 -119.69(11)
N2 Cu1 O5 Lu1 43.2(4)
N4 Cu1 O5 Lu1 141.01(11)
O4 Cu1 O5 Lu1 -42.84(8)
O4 Lu1 O5 C9 -159.9(3)
O6 Lu1 O5 C9 117.7(3)
O3 Lu1 O5 C9 109.6(3)
N7 Lu1 O5 C9 -45.2(3)
N5 Lu1 O5 C9 46.6(3)
N6 Lu1 O5 C9 -121.4(3)
N8 Lu1 O5 C9 -17.8(4)
Cu1 Lu1 O5 C9 154.6(3)
O4 Lu1 O5 Cu1 45.49(9)
O6 Lu1 O5 Cu1 -36.87(8)
O3 Lu1 O5 Cu1 -44.94(17)
N7 Lu1 O5 Cu1 160.25(12)
N5 Lu1 O5 Cu1 -107.96(10)
N6 Lu1 O5 Cu1 83.97(14)
N8 Lu1 O5 Cu1 -172.41(10)
O4 Lu1 N5 C37 39.9(4)
O6 Lu1 N5 C37 28.2(3)
O5 Lu1 N5 C37 92.5(3)
O3 Lu1 N5 C37 -52.5(3)
N7 Lu1 N5 C37 163.2(3)
N6 Lu1 N5 C37 -99.1(3)
N8 Lu1 N5 C37 -131.4(3)
Cu1 Lu1 N5 C37 50.3(3)
O4 Lu1 N5 C38 -164.9(2)
O6 Lu1 N5 C38 -176.5(3)
O5 Lu1 N5 C38 -112.3(2)
O3 Lu1 N5 C38 102.7(3)
N7 Lu1 N5 C38 -41.5(2)
N6 Lu1 N5 C38 56.1(3)
N8 Lu1 N5 C38 23.8(2)
Cu1 Lu1 N5 C38 -154.5(2)
C9 C4 C5 C6 0.1(6)
C3 C4 C5 C6 175.5(4)
N3 Cu1 O6 C35 -142.9(4)
N2 Cu1 O6 C35 -38.5(3)
N4 Cu1 O6 C35 59.7(3)
O5 Cu1 O6 C35 140.8(3)
O4 Cu1 O6 C35 -147.2(3)
Lu1 Cu1 O6 C35 -176.0(3)
N3 Cu1 O6 Lu1 33.2(4)
N2 Cu1 O6 Lu1 137.50(12)
N4 Cu1 O6 Lu1 -124.28(11)
O5 Cu1 O6 Lu1 -43.15(9)
O4 Cu1 O6 Lu1 28.87(9)
O4 Lu1 O6 C35 144.8(3)
O5 Lu1 O6 C35 -141.4(3)
O3 Lu1 O6 C35 33.6(3)
N7 Lu1 O6 C35 -118.8(3)
N5 Lu1 O6 C35 -41.5(3)
N6 Lu1 O6 C35 90.2(3)
N8 Lu1 O6 C35 -11.7(4)
Cu1 Lu1 O6 C35 175.7(4)
O4 Lu1 O6 Cu1 -30.87(10)
O5 Lu1 O6 Cu1 42.95(10)
O3 Lu1 O6 Cu1 -142.12(12)
N7 Lu1 O6 Cu1 65.51(16)
N5 Lu1 O6 Cu1 142.83(13)
N6 Lu1 O6 Cu1 -85.51(14)
N8 Lu1 O6 Cu1 172.67(11)
O4 Lu1 N6 C24 -26.4(3)
O6 Lu1 N6 C24 28.8(4)
O5 Lu1 N6 C24 -63.8(3)
O3 Lu1 N6 C24 86.4(3)
N7 Lu1 N6 C24 -130.6(3)
N5 Lu1 N6 C24 132.4(3)
N8 Lu1 N6 C24 165.1(3)
Cu1 Lu1 N6 C24 -13.8(3)
O4 Lu1 N6 C25 170.6(3)
O6 Lu1 N6 C25 -134.2(2)
O5 Lu1 N6 C25 133.2(2)
O3 Lu1 N6 C25 -76.6(3)
N7 Lu1 N6 C25 66.4(3)
N5 Lu1 N6 C25 -30.6(3)
N8 Lu1 N6 C25 2.1(2)
Cu1 Lu1 N6 C25 -176.8(2)
C4 C5 C6 C7 -1.9(6)
C4 C5 C6 C10 178.6(4)
O4 Lu1 N7 C11 89.2(3)
O6 Lu1 N7 C11 5.8(4)
O5 Lu1 N7 C11 27.6(3)
O3 Lu1 N7 C11 -127.5(3)
N5 Lu1 N7 C11 -63.7(3)
N6 Lu1 N7 C11 163.4(3)
N8 Lu1 N7 C11 -131.3(4)
Cu1 Lu1 N7 C11 42.1(3)
O4 Lu1 N7 C12 -102.6(2)
O6 Lu1 N7 C12 174.0(2)
O5 Lu1 N7 C12 -164.2(3)
O3 Lu1 N7 C12 40.7(3)
N5 Lu1 N7 C12 104.5(2)
N6 Lu1 N7 C12 -28.4(2)
N8 Lu1 N7 C12 36.8(2)
Cu1 Lu1 N7 C12 -149.8(2)
C5 C6 C7 C8 1.2(6)
C10 C6 C7 C8 -179.3(4)
O4 Lu1 N8 C26 -44.9(3)
O6 Lu1 N8 C26 97.3(3)
O5 Lu1 N8 C26 -159.0(2)
O3 Lu1 N8 C26 51.4(2)
N7 Lu1 N8 C26 -131.1(2)
N5 Lu1 N8 C26 127.8(2)
N6 Lu1 N8 C26 -27.2(2)
Cu1 Lu1 N8 C26 143.3(5)
O4 Lu1 N8 C39 -164.1(2)
O6 Lu1 N8 C39 -21.9(3)
O5 Lu1 N8 C39 81.8(3)
O3 Lu1 N8 C39 -67.8(2)
N7 Lu1 N8 C39 109.7(2)
N5 Lu1 N8 C39 8.6(2)
N6 Lu1 N8 C39 -146.4(2)
Cu1 Lu1 N8 C39 24.1(8)
O4 Lu1 N8 C13 76.7(3)
O6 Lu1 N8 C13 -141.0(2)
O5 Lu1 N8 C13 -37.3(3)
O3 Lu1 N8 C13 173.1(3)
N7 Lu1 N8 C13 -9.4(2)
N5 Lu1 N8 C13 -110.6(3)
N6 Lu1 N8 C13 94.4(2)
Cu1 Lu1 N8 C13 -95.1(6)
C6 C7 C8 C9 1.3(6)
C6 C7 C8 C11 178.3(3)
Lu1 O3 N9 O2 13.4(5)
Lu1 O3 N9 O1 -167.6(3)
Cu1 O5 C9 C8 -172.8(2)
Lu1 O5 C9 C8 41.8(5)
Cu1 O5 C9 C4 6.3(5)
Lu1 O5 C9 C4 -139.0(3)
C7 C8 C9 O5 176.1(3)
C11 C8 C9 O5 -0.7(5)
C7 C8 C9 C4 -3.1(5)
C11 C8 C9 C4 -179.9(3)
C5 C4 C9 O5 -176.8(3)
C3 C4 C9 O5 8.4(6)
C5 C4 C9 C8 2.4(5)
C3 C4 C9 C8 -172.5(3)
C12 N7 C11 C8 -177.5(3)
Lu1 N7 C11 C8 -9.8(6)
C7 C8 C11 N7 169.3(4)
C9 C8 C11 N7 -13.8(6)
C11 N7 C12 C13 109.2(4)
Lu1 N7 C12 C13 -60.9(3)
C26 N8 C13 C12 101.7(3)
C39 N8 C13 C12 -136.5(3)
Lu1 N8 C13 C12 -18.0(4)
N7 C12 C13 N8 50.4(4)
C1 N1 C14 C15 80.6(4)
C27 N1 C14 C15 -119.9(4)
C16 N3 C15 C14 83.9(4)
Cu1 N3 C15 C14 -83.6(3)
N1 C14 C15 N3 57.7(4)
C15 N3 C16 C17 -178.2(3)
Cu1 N3 C16 C17 -11.3(5)
N3 C16 C17 C18 158.7(4)
N3 C16 C17 C22 -23.9(6)
C22 C17 C18 C19 1.4(6)
C16 C17 C18 C19 178.8(3)
C17 C18 C19 C20 -5.8(6)
C17 C18 C19 C23 172.6(4)
C18 C19 C20 C21 3.4(6)
C23 C19 C20 C21 -175.0(4)
C19 C20 C21 C22 3.4(6)
C19 C20 C21 C24 -170.6(4)
Lu1 O4 C22 C21 -6.6(6)
Cu1 O4 C22 C21 -145.5(3)
Lu1 O4 C22 C17 177.2(3)
Cu1 O4 C22 C17 38.3(4)
C20 C21 C22 O4 176.0(3)
C24 C21 C22 O4 -10.3(6)
C20 C21 C22 C17 -7.7(5)
C24 C21 C22 C17 165.9(3)
C18 C17 C22 O4 -178.2(3)
C16 C17 C22 O4 4.5(5)
C18 C17 C22 C21 5.5(5)
C16 C17 C22 C21 -171.8(3)
C25 N6 C24 C21 -170.5(4)
Lu1 N6 C24 C21 26.2(6)
C20 C21 C24 N6 171.0(4)
C22 C21 C24 N6 -2.8(6)
C24 N6 C25 C26 -141.0(4)
Lu1 N6 C25 C26 23.6(4)
C39 N8 C26 C25 168.0(3)
C13 N8 C26 C25 -71.6(4)
Lu1 N8 C26 C25 50.9(3)
N6 C25 C26 N8 -51.2(4)
C1 N1 C27 C28 -120.8(4)
C14 N1 C27 C28 79.8(4)
C29 N2 C28 C27 91.2(4)
Cu1 N2 C28 C27 -78.3(4)
N1 C27 C28 N2 54.7(4)
C28 N2 C29 C30 -174.1(3)
Cu1 N2 C29 C30 -4.7(5)
N2 C29 C30 C31 167.4(4)
N2 C29 C30 C35 -13.4(6)
C35 C30 C31 C32 2.0(5)
C29 C30 C31 C32 -178.7(3)
C30 C31 C32 C33 -2.3(6)
C30 C31 C32 C36 177.4(4)
C31 C32 C33 C34 0.5(6)
C36 C32 C33 C34 -179.2(4)
C32 C33 C34 C35 1.6(6)
C32 C33 C34 C37 -177.8(3)
Cu1 O6 C35 C30 32.9(5)
Lu1 O6 C35 C30 -141.7(3)
Cu1 O6 C35 C34 -148.3(3)
Lu1 O6 C35 C34 37.1(5)
C31 C30 C35 O6 179.0(3)
C29 C30 C35 O6 -0.3(5)
C31 C30 C35 C34 0.2(5)
C29 C30 C35 C34 -179.0(3)
C33 C34 C35 O6 179.3(3)
C37 C34 C35 O6 -1.4(5)
C33 C34 C35 C30 -1.9(5)
C37 C34 C35 C30 177.4(3)
C38 N5 C37 C34 -169.5(4)
Lu1 N5 C37 C34 -14.8(6)
C33 C34 C37 N5 171.8(4)
C35 C34 C37 N5 -7.6(6)
C37 N5 C38 C39 105.3(4)
Lu1 N5 C38 C39 -53.2(3)
C26 N8 C39 C38 -156.5(3)
C13 N8 C39 C38 81.8(4)
Lu1 N8 C39 C38 -39.6(3)
N5 C38 C39 N8 62.9(4)
